data_4515300
loop_
_publ_author_name
'Zhang, Li'
'Li, Shaobin'
'G\'omez-Garc\'ia, Carlos J'
'Ma, Huiyuan'
'Zhang, Chunjing'
'Pang, Haijun'
'Li, Bonan'

_publ_section_title
;
 Two Novel Polyoxometalate-Encapsulated Metal-Organic Nanotube Frameworks
 as Stable and Highly Efficient Electrocatalysts for Hydrogen Evolution
 Reaction.
;
_journal_issue 37
_journal_name_full 'ACS applied materials &amp; interfaces'
_journal_page_first 31498
_journal_page_last 31504
_journal_paper_doi 10.1021/acsami.8b10447
_journal_volume 10
_journal_year 2018
_chemical_formula_sum 'C60 H46 As2 Cu6 N42 O64 W18'
_chemical_formula_weight 6219.62
_space_group_IT_number 148
_space_group_name_Hall '-R 3'
_space_group_name_H-M_alt 'R -3 :H'
_symmetry_cell_setting trigonal
_symmetry_space_group_name_H-M 'R -3 :H'
_atom_sites_solution_hydrogens geom
_atom_sites_solution_primary direct
_atom_sites_solution_secondary difmap
_audit_creation_method SHELXL-97
_cell_angle_alpha 90.000(5)
_cell_angle_beta 90.000(5)
_cell_angle_gamma 120.000(5)
_cell_formula_units_Z 6
_cell_length_a 24.991(5)
_cell_length_b 24.991(5)
_cell_length_c 33.361(5)
_cell_measurement_reflns_used 1261
_cell_measurement_temperature 293(2)
_cell_measurement_theta_max 24.97
_cell_measurement_theta_min 2.62
_cell_volume 18044(6)
_computing_cell_refinement 'Bruker SMART'
_computing_data_collection 'Bruker SMART'
_computing_data_reduction 'Bruker SMART'
_computing_molecular_graphics 'Bruker SMART'
_computing_publication_material 'Bruker SMART'
_computing_structure_refinement 'SHELXL-97 (Sheldrick, 1997)'
_computing_structure_solution 'SHELXS-97 (Sheldrick, 1990)'
_diffrn_ambient_temperature 293(2)
_diffrn_measured_fraction_theta_full 0.999
_diffrn_measured_fraction_theta_max 0.999
_diffrn_measurement_device_type 'CCD area detector'
_diffrn_measurement_method 'phi and omega scans'
_diffrn_radiation_monochromator graphite
_diffrn_radiation_source 'fine-focus sealed tube'
_diffrn_radiation_type MoK\a
_diffrn_radiation_wavelength 0.71069
_diffrn_reflns_av_R_equivalents 0.1407
_diffrn_reflns_av_sigmaI/netI 0.1243
_diffrn_reflns_limit_h_max 26
_diffrn_reflns_limit_h_min -30
_diffrn_reflns_limit_k_max 30
_diffrn_reflns_limit_k_min -20
_diffrn_reflns_limit_l_max 40
_diffrn_reflns_limit_l_min -40
_diffrn_reflns_number 32951
_diffrn_reflns_theta_full 25.74
_diffrn_reflns_theta_max 25.74
_diffrn_reflns_theta_min 1.12
_exptl_absorpt_coefficient_mu 18.816
_exptl_absorpt_correction_T_max 0.471
_exptl_absorpt_correction_T_min 0.421
_exptl_absorpt_correction_type multi-scan
_exptl_absorpt_process_details '(SADABS; Sheldrick, 2003)'
_exptl_crystal_colour green
_exptl_crystal_density_diffrn 3.414
_exptl_crystal_density_method 'not measured'
_exptl_crystal_description block
_exptl_crystal_F_000 16584.0
_exptl_crystal_size_max 0.08
_exptl_crystal_size_mid 0.04
_exptl_crystal_size_min 0.04
_refine_diff_density_max 7.181
_refine_diff_density_min -3.878
_refine_diff_density_rms 0.540
_refine_ls_extinction_method none
_refine_ls_goodness_of_fit_ref 0.944
_refine_ls_hydrogen_treatment constro
_refine_ls_matrix_type full
_refine_ls_number_parameters 574
_refine_ls_number_reflns 7678
_refine_ls_number_restraints 2814
_refine_ls_restrained_S_all 0.800
_refine_ls_R_factor_all 0.1425
_refine_ls_R_factor_gt 0.0693
_refine_ls_shift/su_max 0.001
_refine_ls_shift/su_mean 0.000
_refine_ls_structure_factor_coef Fsqd
_refine_ls_weighting_details 'calc w=1/[\s^2^(Fo^2^)+(0.1409P)^2^+0.0000P] where P=(Fo^2^+2Fc^2^)/3'
_refine_ls_weighting_scheme calc
_refine_ls_wR_factor_gt 0.1837
_refine_ls_wR_factor_ref 0.2343
_reflns_number_gt 4272
_reflns_number_total 7678
_reflns_threshold_expression >2sigma(I)
_cod_data_source_file am8b10447_si_003.cif
_cod_data_source_block l
_cod_original_cell_volume 18044(9)
_cod_original_sg_symbol_H-M 'R-3   '
_cod_database_code 4515300

loop_
_symmetry_equiv_pos_as_xyz
'x, y, z'
'-y, x-y, z'
'-x+y, -x, z'
'x+2/3, y+1/3, z+1/3'
'-y+2/3, x-y+1/3, z+1/3'
'-x+y+2/3, -x+1/3, z+1/3'
'x+1/3, y+2/3, z+2/3'
'-y+1/3, x-y+2/3, z+2/3'
'-x+y+1/3, -x+2/3, z+2/3'
'-x, -y, -z'
'y, -x+y, -z'
'x-y, x, -z'
'-x+2/3, -y+1/3, -z+1/3'
'y+2/3, -x+y+1/3, -z+1/3'
'x-y+2/3, x+1/3, -z+1/3'
'-x+1/3, -y+2/3, -z+2/3'
'y+1/3, -x+y+2/3, -z+2/3'
'x-y+1/3, x+2/3, -z+2/3'

loop_
_atom_site_label
_atom_site_type_symbol
_atom_site_fract_x
_atom_site_fract_y
_atom_site_fract_z
_atom_site_U_iso_or_equiv
_atom_site_adp_type
_atom_site_occupancy
_atom_site_symmetry_multiplicity
_atom_site_calc_flag
_atom_site_refinement_flags
W1 W 0.93144(4) 0.09450(4) 0.80537(3) 0.0092(2) Uani 1 1 d .
W2 W 1.10891(4) 0.16061(4) 0.69289(3) 0.0130(2) Uani 1 1 d .
W3 W 0.84015(4) -0.05888(4) 0.80577(3) 0.0107(2) Uani 1 1 d .
W4 W 0.93971(4) 0.10120(4) 0.69224(3) 0.0120(2) Uani 1 1 d .
W5 W 0.91749(5) -0.07156(5) 0.89665(3) 0.0236(3) Uani 1 1 d .
W6 W 0.91583(5) -0.06889(5) 0.60155(4) 0.0289(3) Uani 1 1 d .
As1 As 1.0000 0.0000 0.69126(12) 0.0079(8) Uani 1 3 d S
As2 As 1.0000 0.0000 0.80752(12) 0.0060(8) Uani 1 3 d S
Cu1 Cu 0.89334(11) 0.22335(11) 0.83890(7) 0.0044(5) Uani 1 1 d .
Cu2 Cu 1.1667 0.3333 0.8333 0.0032(7) Uani 1 2 d SU
Cu3 Cu 0.8333 0.1667 0.6667 0.0113(8) Uani 1 2 d S
O12 O 1.0000 0.0000 0.6404(8) 0.0129(14) Uani 1 3 d SU
O5 O 1.1181(7) 0.1685(7) 0.7492(4) 0.0120(13) Uani 1 1 d U
O6 O 0.9204(7) 0.0951(7) 0.7500(4) 0.0134(13) Uani 1 1 d U
O4 O 1.1492(7) 0.2381(7) 0.6814(5) 0.017(2) Uani 1 1 d U
O19 O 1.2006(7) 0.4322(7) 0.8483(5) 0.0120(15) Uani 1 1 d U
O21 O 0.9135(7) 0.1496(7) 0.8202(4) 0.0118(13) Uani 1 1 d U
O8 O 0.9908(7) -0.0690(7) 0.7930(5) 0.0119(13) Uani 1 1 d U
O2 O 1.0762(7) 0.1297(7) 0.6390(5) 0.0135(13) Uani 1 1 d U
O7 O 1.0000 0.0000 0.8584(8) 0.0130(14) Uani 1 3 d SU
O9 O 0.8607(7) -0.1200(7) 0.7958(4) 0.0119(13) Uani 1 1 d U
O14 O 1.0242(7) 0.1430(7) 0.7032(4) 0.0121(13) Uani 1 1 d U
N1 N 0.8027(8) 0.1685(8) 0.8394(5) 0.0094(16) Uani 1 1 d U
O15 O 0.9123(7) -0.1286(7) 0.6389(5) 0.0129(13) Uani 1 1 d U
C3 C 0.7114(10) 0.0699(10) 0.8325(7) 0.0110(18) Uani 1 1 d U
O20 O 0.8625(7) -0.1119(7) 0.5676(5) 0.018(3) Uani 1 1 d U
N4 N 0.8439(8) 0.1900(8) 0.7567(5) 0.0098(17) Uani 1 1 d U
N8 N 0.8951(8) 0.2172(8) 0.8978(5) 0.0095(17) Uani 1 1 d U
O10 O 0.9156(7) -0.1283(7) 0.8580(5) 0.0129(13) Uani 1 1 d U
O11 O 0.8654(7) -0.1169(7) 0.9312(4) 0.013(2) Uani 1 1 d U
O18 O 0.8723(7) -0.0536(7) 0.8582(5) 0.0133(13) Uani 1 1 d U
N7 N 0.9994(9) 0.3767(8) 0.6412(6) 0.012(2) Uani 1 1 d U
C2 C 0.7727(10) 0.1034(10) 0.8372(6) 0.0117(18) Uani 1 1 d U
H2 H 0.7957 0.0837 0.8390 0.014 Uiso 1 1 calc R
O3 O 1.1736(7) 0.1440(7) 0.6853(5) 0.0127(13) Uani 1 1 d U
O1 O 0.8533(7) 0.0238(7) 0.8130(5) 0.0132(13) Uani 1 1 d U
N9 N 0.9842(8) 0.2847(8) 0.8400(5) 0.0089(16) Uani 1 1 d U
N11 N 1.0293(8) 0.2712(8) 0.8438(5) 0.0094(17) Uani 1 1 d U
N12 N 1.0812(8) 0.3236(8) 0.8432(5) 0.0090(17) Uani 1 1 d U
C20 C 0.8715(10) 0.1456(10) 1.0446(7) 0.012(2) Uani 1 1 d U
H20 H 0.8715 0.1144 1.0294 0.014 Uiso 1 1 calc R
N14 N 0.6743(8) 0.0971(8) 0.8304(5) 0.0098(17) Uani 1 1 d U
C18 C 0.8830(10) 0.2007(10) 1.0265(7) 0.0112(18) Uani 1 1 d U
C9 C 0.9187(10) 0.2841(10) 0.6140(7) 0.013(2) Uani 1 1 d U
H9 H 0.8997 0.2613 0.5911 0.015 Uiso 1 1 calc R
C1 C 0.9319(10) 0.2937(11) 0.6810(7) 0.012(2) Uani 1 1 d U
N6 N 0.8988(8) 0.2559(8) 0.6494(5) 0.0095(17) Uani 1 1 d U
C13 C 0.9141(10) 0.1828(10) 0.9178(6) 0.0113(18) Uani 1 1 d U
H13 H 0.9288 0.1613 0.9029 0.014 Uiso 1 1 calc R
O22 O 0.9439(7) 0.0116(7) 0.5794(5) 0.0144(14) Uani 1 1 d U
C15 C 0.8731(10) 0.2450(10) 0.9623(6) 0.0109(18) Uani 1 1 d U
H15 H 0.8587 0.2668 0.9771 0.013 Uiso 1 1 calc R
C17 C 0.8906(10) 0.2085(10) 0.9809(7) 0.0112(18) Uani 1 1 d U
N5 N 0.8555(8) 0.2065(8) 0.7196(5) 0.0096(16) Uani 1 1 d U
N13 N 1.1528(8) 0.3446(8) 0.7750(5) 0.0091(17) Uani 1 1 d U
N10 N 1.0694(8) 0.3731(8) 0.8370(6) 0.011(2) Uani 1 1 d U
C14 C 0.8767(10) 0.2496(10) 0.9223(7) 0.0116(18) Uani 1 1 d U
H14 H 0.8660 0.2765 0.9101 0.014 Uiso 1 1 calc R
N3 N 0.9278(8) 0.2816(8) 0.7569(5) 0.0105(16) Uani 1 1 d U
O25 O 1.0695(7) 0.0560(7) 0.7074(5) 0.0126(13) Uani 1 1 d U
N2 N 0.8846(8) 0.2321(8) 0.7790(5) 0.0098(16) Uani 1 1 d U
C8 C 1.1951(10) 0.3890(10) 0.7509(6) 0.011(2) Uani 1 1 d U
H8 H 1.2318 0.4191 0.7624 0.013 Uiso 1 1 calc R
C6 C 1.0077(10) 0.3440(10) 0.8357(7) 0.0113(16) Uani 1 1 d U
C19 C 0.8836(10) 0.2460(11) 1.0495(7) 0.012(2) Uani 1 1 d U
H19 H 0.8918 0.2835 1.0385 0.014 Uiso 1 1 calc R
C5 C 0.7645(10) 0.1924(11) 0.8401(6) 0.0118(17) Uani 1 1 d U
H5 H 0.7814 0.2347 0.8441 0.014 Uiso 1 1 calc R
C12 C 0.9061(10) 0.2610(10) 0.7198(7) 0.011(2) Uani 1 1 d U
C11 C 0.9793(10) 0.3523(10) 0.6763(7) 0.014(2) Uani 1 1 d U
H11 H 0.9981 0.3758 0.6990 0.016 Uiso 1 1 calc R
C7 C 1.1001(10) 0.3045(10) 0.7580(7) 0.0113(19) Uani 1 1 d U
H7 H 1.0694 0.2746 0.7741 0.014 Uiso 1 1 calc R
C4 C 0.7010(10) 0.1560(10) 0.8350(7) 0.0118(18) Uani 1 1 d U
H4 H 0.6770 0.1749 0.8348 0.014 Uiso 1 1 calc R
C16 C 0.9128(10) 0.1775(10) 0.9599(7) 0.0124(18) Uani 1 1 d U
H16 H 0.9267 0.1536 0.9727 0.015 Uiso 1 1 calc R
C10 C 0.9644(10) 0.3433(10) 0.6092(7) 0.013(2) Uani 1 1 d U
H10 H 0.9721 0.3614 0.5840 0.016 Uiso 1 1 calc R
O24 O 0.9443(7) 0.0085(7) 0.9185(5) 0.0131(14) Uani 1 1 d U
O27 O 0.9249(7) 0.1609(7) 0.6806(5) 0.0138(16) Uani 1 1 d U

loop_
_atom_site_aniso_label
_atom_site_aniso_U_11
_atom_site_aniso_U_22
_atom_site_aniso_U_33
_atom_site_aniso_U_23
_atom_site_aniso_U_13
_atom_site_aniso_U_12
W1 0.0035(5) 0.0039(5) 0.0207(5) -0.0014(4) 0.0001(4) 0.0022(4)
W2 0.0075(5) 0.0058(5) 0.0253(6) 0.0028(4) 0.0028(4) 0.0032(4)
W3 0.0020(5) 0.0038(5) 0.0258(6) -0.0005(4) 0.0008(4) 0.0011(4)
W4 0.0067(5) 0.0064(5) 0.0244(6) 0.0009(4) -0.0024(4) 0.0045(4)
W5 0.0183(6) 0.0201(6) 0.0309(7) 0.0000(5) 0.0025(5) 0.0084(5)
W6 0.0245(7) 0.0275(7) 0.0299(7) -0.0039(5) -0.0037(5) 0.0094(5)
As1 0.0037(12) 0.0037(12) 0.016(2) 0.000 0.000 0.0018(6)
As2 0.0018(11) 0.0018(11) 0.014(2) 0.000 0.000 0.0009(6)
Cu1 0.0027(13) 0.0016(13) 0.0069(13) -0.0004(10) -0.0022(10) -0.0005(11)
Cu2 0.0026(13) 0.0040(13) 0.0035(13) -0.0007(11) 0.0013(11) 0.0020(11)
Cu3 0.015(2) 0.012(2) 0.008(2) 0.0011(16) -0.0024(16) 0.0086(18)
O12 0.0127(16) 0.0127(16) 0.013(2) 0.000 0.000 0.0064(8)
O5 0.0120(14) 0.0121(14) 0.0123(15) 0.0000(8) -0.0001(8) 0.0063(9)
O6 0.0133(14) 0.0134(14) 0.0136(15) -0.0001(8) -0.0001(8) 0.0067(9)
O4 0.015(4) 0.015(4) 0.016(4) 0.002(3) -0.002(3) 0.003(3)
O19 0.0120(17) 0.0120(17) 0.0122(17) 0.0001(8) 0.0000(8) 0.0062(10)
O21 0.0117(15) 0.0118(15) 0.0120(15) 0.0001(8) -0.0001(8) 0.0060(9)
O8 0.0120(15) 0.0119(15) 0.0121(15) 0.0000(8) 0.0000(8) 0.0061(9)
O2 0.0135(15) 0.0134(15) 0.0136(15) 0.0001(8) -0.0001(8) 0.0067(9)
O7 0.0129(16) 0.0129(16) 0.013(2) 0.000 0.000 0.0065(8)
O9 0.0120(15) 0.0119(15) 0.0120(15) 0.0001(8) -0.0001(8) 0.0062(9)
O14 0.0121(14) 0.0120(14) 0.0122(15) 0.0000(8) 0.0000(8) 0.0061(9)
N1 0.0094(17) 0.0093(17) 0.0094(18) 0.0001(8) 0.0000(8) 0.0048(10)
O15 0.0128(15) 0.0129(15) 0.0130(15) 0.0000(8) 0.0000(8) 0.0064(9)
C3 0.011(2) 0.011(2) 0.011(2) 0.0001(14) 0.0001(14) 0.0057(14)
O20 0.016(4) 0.016(4) 0.017(4) -0.002(4) -0.001(4) 0.003(3)
N4 0.010(2) 0.010(2) 0.010(2) 0.0003(14) -0.0007(14) 0.0048(13)
N8 0.009(2) 0.010(2) 0.010(2) -0.0003(14) 0.0005(14) 0.0048(13)
O10 0.0129(15) 0.0129(15) 0.0128(15) 0.0001(8) 0.0000(8) 0.0063(9)
O11 0.013(2) 0.013(2) 0.014(2) -0.0001(9) 0.0000(9) 0.0067(13)
O18 0.0130(15) 0.0133(15) 0.0133(15) 0.0001(8) -0.0003(8) 0.0064(9)
N7 0.012(2) 0.010(2) 0.012(3) 0.001(2) 0.000(2) 0.003(2)
C2 0.012(2) 0.012(2) 0.011(2) -0.0005(14) 0.0000(14) 0.0059(13)
O3 0.0126(14) 0.0127(14) 0.0126(15) -0.0001(8) 0.0001(8) 0.0063(9)
O1 0.0130(14) 0.0131(14) 0.0133(15) -0.0001(8) 0.0000(8) 0.0064(9)
N9 0.0089(17) 0.0089(17) 0.0090(17) 0.0000(8) 0.0000(8) 0.0047(10)
N11 0.009(2) 0.010(2) 0.010(2) 0.0003(14) 0.0000(14) 0.0048(13)
N12 0.009(2) 0.009(2) 0.009(2) -0.0005(14) 0.0002(14) 0.0047(13)
C20 0.012(3) 0.013(3) 0.012(3) -0.002(3) 0.001(3) 0.007(3)
N14 0.010(2) 0.009(2) 0.010(2) 0.0005(14) -0.0006(14) 0.0050(13)
C18 0.0112(19) 0.0113(19) 0.0112(19) 0.0001(8) -0.0001(8) 0.0057(10)
C9 0.013(2) 0.013(2) 0.012(2) 0.0000(15) -0.0001(15) 0.0060(15)
C1 0.012(3) 0.012(3) 0.012(3) 0.000(2) 0.000(3) 0.006(2)
N6 0.009(2) 0.010(2) 0.010(2) 0.0008(14) -0.0004(14) 0.0049(13)
C13 0.012(2) 0.011(2) 0.012(2) 0.0002(14) 0.0001(14) 0.0060(13)
O22 0.0144(15) 0.0142(15) 0.0144(15) 0.0002(8) -0.0005(8) 0.0069(9)
C15 0.011(2) 0.011(2) 0.011(2) -0.0003(14) 0.0000(14) 0.0061(14)
C17 0.0112(19) 0.0113(19) 0.0112(19) 0.0000(8) 0.0000(8) 0.0057(10)
N5 0.0095(17) 0.0097(17) 0.0096(18) 0.0000(8) 0.0001(8) 0.0048(10)
N13 0.009(2) 0.009(2) 0.009(2) 0.0000(14) -0.0006(14) 0.0051(13)
N10 0.011(3) 0.010(3) 0.011(3) 0.000(2) 0.001(2) 0.004(2)
C14 0.012(2) 0.011(2) 0.012(2) 0.0000(14) 0.0001(14) 0.0060(13)
N3 0.0104(17) 0.0104(17) 0.0103(18) 0.0000(8) 0.0001(8) 0.0050(10)
O25 0.0126(14) 0.0126(14) 0.0128(15) 0.0000(8) -0.0001(8) 0.0064(9)
N2 0.0098(17) 0.0098(17) 0.0099(18) -0.0002(8) 0.0000(8) 0.0049(10)
C8 0.011(2) 0.011(2) 0.011(2) 0.0000(15) 0.0002(15) 0.0054(15)
C6 0.0114(19) 0.0114(19) 0.0114(19) -0.0001(13) 0.0001(13) 0.0058(13)
C19 0.012(3) 0.012(3) 0.012(3) 0.000(3) 0.000(3) 0.007(3)
C5 0.012(2) 0.012(2) 0.012(2) 0.0003(14) -0.0002(14) 0.0057(13)
C12 0.012(3) 0.011(3) 0.012(3) 0.000(2) 0.000(2) 0.006(2)
C11 0.013(3) 0.012(3) 0.013(3) 0.000(3) -0.001(3) 0.004(3)
C7 0.011(2) 0.011(2) 0.012(2) 0.0003(15) -0.0001(15) 0.0059(14)
C4 0.012(2) 0.012(2) 0.012(2) 0.0002(14) 0.0000(14) 0.0061(14)
C16 0.013(2) 0.012(2) 0.012(2) 0.0001(14) -0.0001(14) 0.0062(14)
C10 0.014(3) 0.011(3) 0.013(3) 0.001(3) -0.001(3) 0.005(3)
O24 0.0130(15) 0.0131(15) 0.0133(15) -0.0001(8) 0.0003(8) 0.0065(9)
O27 0.013(2) 0.014(2) 0.013(2) -0.0005(19) -0.0002(19) 0.0056(19)

loop_
_atom_type_symbol
_atom_type_description
_atom_type_scat_dispersion_real
_atom_type_scat_dispersion_imag
_atom_type_scat_source
C C 0.0033 0.0016 'International Tables Vol C Tables 4.2.6.8 and 6.1.1.4'
H H 0.0000 0.0000 'International Tables Vol C Tables 4.2.6.8 and 6.1.1.4'
N N 0.0061 0.0033 'International Tables Vol C Tables 4.2.6.8 and 6.1.1.4'
O O 0.0106 0.0060 'International Tables Vol C Tables 4.2.6.8 and 6.1.1.4'
Cu Cu 0.3201 1.2651 'International Tables Vol C Tables 4.2.6.8 and 6.1.1.4'
As As 0.0499 2.0058 'International Tables Vol C Tables 4.2.6.8 and 6.1.1.4'
W W -0.8490 6.8722 'International Tables Vol C Tables 4.2.6.8 and 6.1.1.4'

loop_
_geom_angle_atom_site_label_1
_geom_angle_atom_site_label_2
_geom_angle_atom_site_label_3
_geom_angle
_geom_angle_site_symmetry_1
_geom_angle_site_symmetry_3
O21 W1 O6 100.3(7) . .
O21 W1 O1 98.6(7) . .
O6 W1 O1 93.0(7) . .
O21 W1 O10 94.1(7) . 3_765
O6 W1 O10 164.6(6) . 3_765
O1 W1 O10 90.2(7) . 3_765
O21 W1 O9 105.0(7) . 3_765
O6 W1 O9 87.8(7) . 3_765
O1 W1 O9 155.8(6) . 3_765
O10 W1 O9 83.2(6) 3_765 3_765
O21 W1 O8 169.4(6) . 3_765
O6 W1 O8 85.0(6) . 3_765
O1 W1 O8 71.7(6) . 3_765
O10 W1 O8 81.8(6) 3_765 3_765
O9 W1 O8 84.3(6) 3_765 3_765
O4 W2 O3 97.7(7) . .
O4 W2 O5 97.5(7) . .
O3 W2 O5 94.8(7) . .
O4 W2 O14 104.5(7) . .
O3 W2 O14 157.6(7) . .
O5 W2 O14 84.8(6) . .
O4 W2 O2 97.6(7) . .
O3 W2 O2 91.4(6) . .
O5 W2 O2 162.7(6) . .
O14 W2 O2 83.3(6) . .
O4 W2 O25 170.8(7) . .
O3 W2 O25 73.1(6) . .
O5 W2 O25 82.6(6) . .
O14 W2 O25 84.7(6) . .
O2 W2 O25 83.7(6) . .
O19 W3 O9 101.2(7) 17_556 .
O19 W3 O18 96.3(7) 17_556 .
O9 W3 O18 86.6(7) . .
O19 W3 O5 99.6(7) 17_556 2_645
O9 W3 O5 90.4(6) . 2_645
O18 W3 O5 164.1(6) . 2_645
O19 W3 O1 101.1(7) 17_556 .
O9 W3 O1 157.5(7) . .
O18 W3 O1 88.3(6) . .
O5 W3 O1 88.4(7) 2_645 .
O19 W3 O8 172.4(7) 17_556 3_765
O9 W3 O8 85.9(6) . 3_765
O18 W3 O8 81.4(6) . 3_765
O5 W3 O8 82.8(6) 2_645 3_765
O1 W3 O8 71.7(6) . 3_765
O27 W4 O14 103.3(7) . .
O27 W4 O15 97.1(7) . 3_765
O14 W4 O15 88.1(7) . 3_765
O27 W4 O3 99.6(7) . 2_645
O14 W4 O3 157.1(6) . 2_645
O15 W4 O3 88.7(6) 3_765 2_645
O27 W4 O6 97.7(7) . .
O14 W4 O6 90.9(6) . .
O15 W4 O6 165.0(6) 3_765 .
O3 W4 O6 86.4(6) 2_645 .
O27 W4 O25 171.8(6) . 2_645
O14 W4 O25 84.9(6) . 2_645
O15 W4 O25 84.3(6) 3_765 2_645
O3 W4 O25 72.3(6) 2_645 2_645
O6 W4 O25 80.7(6) . 2_645
O11 W5 O10 103.9(7) . .
O11 W5 O24 101.1(7) . .
O10 W5 O24 155.0(7) . .
O11 W5 O18 105.7(7) . .
O10 W5 O18 85.6(7) . .
O24 W5 O18 87.1(6) . .
O11 W5 O24 100.9(7) . 2_645
O10 W5 O24 89.5(7) . 2_645
O24 W5 O24 86.4(9) . 2_645
O18 W5 O24 153.4(7) . 2_645
O11 W5 O7 170.1(8) . .
O10 W5 O7 83.3(6) . .
O24 W5 O7 72.0(6) . .
O18 W5 O7 81.4(6) . .
O24 W5 O7 72.0(6) 2_645 .
O20 W6 O2 102.5(7) . 2_645
O20 W6 O15 103.3(7) . .
O2 W6 O15 85.9(7) 2_645 .
O20 W6 O22 99.8(7) . .
O2 W6 O22 89.0(7) 2_645 .
O15 W6 O22 156.9(7) . .
O20 W6 O22 101.0(7) . 2_645
O2 W6 O22 156.4(7) 2_645 2_645
O15 W6 O22 86.5(6) . 2_645
O22 W6 O22 89.3(9) . 2_645
O20 W6 O12 170.9(8) . .
O2 W6 O12 83.9(6) 2_645 .
O15 W6 O12 83.5(6) . .
O22 W6 O12 73.6(6) . .
O22 W6 O12 73.1(6) 2_645 .
O25 As1 O25 110.2(5) 3_765 .
O25 As1 O25 110.2(5) 3_765 2_645
O25 As1 O25 110.2(5) . 2_645
O25 As1 O12 108.7(5) 3_765 .
O25 As1 O12 108.7(5) . .
O25 As1 O12 108.7(5) 2_645 .
O8 As2 O8 112.1(5) 2_645 .
O8 As2 O8 112.1(5) 2_645 3_765
O8 As2 O8 112.1(5) . 3_765
O8 As2 O7 106.6(5) 2_645 .
O8 As2 O7 106.6(5) . .
O8 As2 O7 106.6(5) 3_765 .
N8 Cu1 N1 90.0(7) . .
N8 Cu1 N9 88.9(7) . .
N1 Cu1 N9 175.2(7) . .
N8 Cu1 N2 174.1(8) . .
N1 Cu1 N2 86.3(7) . .
N9 Cu1 N2 94.4(7) . .
N8 Cu1 O21 101.1(7) . .
N1 Cu1 O21 94.8(7) . .
N9 Cu1 O21 90.0(6) . .
N2 Cu1 O21 83.9(6) . .
N13 Cu2 N13 179.996(5) 16_756 .
N13 Cu2 N12 94.0(7) 16_756 .
N13 Cu2 N12 86.0(7) . .
N13 Cu2 N12 86.0(7) 16_756 16_756
N13 Cu2 N12 94.0(7) . 16_756
N12 Cu2 N12 180.0(10) . 16_756
N13 Cu2 O19 86.7(6) 16_756 .
N13 Cu2 O19 93.3(6) . .
N12 Cu2 O19 83.9(6) . .
N12 Cu2 O19 96.1(6) 16_756 .
N13 Cu2 O19 93.3(6) 16_756 16_756
N13 Cu2 O19 86.7(6) . 16_756
N12 Cu2 O19 96.1(6) . 16_756
N12 Cu2 O19 83.8(6) 16_756 16_756
O19 Cu2 O19 179.997(2) . 16_756
N5 Cu3 N5 179.997(5) 13_656 .
N5 Cu3 N6 80.5(7) 13_656 13_656
N5 Cu3 N6 99.5(7) . 13_656
N5 Cu3 N6 99.5(7) 13_656 .
N5 Cu3 N6 80.5(7) . .
N6 Cu3 N6 179.996(3) 13_656 .
N5 Cu3 O27 100.3(6) 13_656 .
N5 Cu3 O27 79.7(6) . .
N6 Cu3 O27 98.3(6) 13_656 .
N6 Cu3 O27 81.7(6) . .
N5 Cu3 O27 79.7(6) 13_656 13_656
N5 Cu3 O27 100.3(6) . 13_656
N6 Cu3 O27 81.7(6) 13_656 13_656
N6 Cu3 O27 98.3(6) . 13_656
O27 Cu3 O27 179.997(2) . 13_656
As1 O12 W6 123.7(5) . .
As1 O12 W6 123.7(5) . 2_645
W6 O12 W6 92.2(7) . 2_645
As1 O12 W6 123.7(5) . 3_765
W6 O12 W6 92.2(7) . 3_765
W6 O12 W6 92.2(7) 2_645 3_765
W2 O5 W3 162.6(9) . 3_765
W1 O6 W4 159.1(9) . .
W3 O19 Cu2 174.6(9) 18_546 .
W1 O21 Cu1 178.2(9) . .
As2 O8 W3 124.4(8) . 2_645
As2 O8 W1 125.2(8) . 2_645
W3 O8 W1 94.8(6) 2_645 2_645
W6 O2 W2 155.4(9) 3_765 .
As2 O7 W5 123.4(5) . 2_645
As2 O7 W5 123.4(5) . .
W5 O7 W5 92.6(7) 2_645 .
As2 O7 W5 123.4(5) . 3_765
W5 O7 W5 92.6(7) 2_645 3_765
W5 O7 W5 92.6(7) . 3_765
W3 O9 W1 154.2(9) . 2_645
W4 O14 W2 151.9(9) . .
C5 N1 C2 114.9(19) . .
C5 N1 Cu1 120.6(15) . .
C2 N1 Cu1 124.4(15) . .
W4 O15 W6 150.3(9) 2_645 .
C2 C3 N14 122(2) . .
C2 C3 C6 124(2) . 17_556
N14 C3 C6 114.1(19) . 17_556
N5 N4 N2 109.8(18) . .
C13 N8 C14 114.1(19) . .
C13 N8 Cu1 124.8(15) . .
C14 N8 Cu1 121.1(15) . .
W5 O10 W1 155.1(9) . 2_645
W3 O18 W5 152.0(9) . .
C11 N7 C10 116(2) . .
C3 C2 N1 121(2) . .
W2 O3 W4 121.8(8) . 3_765
W1 O1 W3 121.8(8) . .
C6 N9 N11 110.0(18) . .
C6 N9 Cu1 124.2(15) . .
N11 N9 Cu1 125.7(14) . .
N12 N11 N9 106.7(17) . .
N11 N12 N10 109.9(17) . .
N11 N12 Cu2 125.3(14) . .
N10 N12 Cu2 121.9(13) . .
C8 C20 C18 119(2) 6_665 .
C4 N14 C3 117.4(19) . .
C19 C18 C20 119(2) . .
C19 C18 C17 120(2) . .
C20 C18 C17 120(2) . .
C10 C9 N6 125(2) . .
C11 C1 N6 124(2) . .
C11 C1 C12 127(2) . .
N6 C1 C12 109.9(19) . .
C9 N6 C1 112.1(19) . .
C9 N6 Cu3 133.9(16) . .
C1 N6 Cu3 113.8(14) . .
N8 C13 C16 124(2) . .
W6 O22 W6 121.2(8) . 3_765
C17 C15 C14 119(2) . .
C16 C17 C15 121(2) . .
C16 C17 C18 120(2) . .
C15 C17 C18 119(2) . .
N4 N5 C12 105.7(18) . .
N4 N5 Cu3 137.7(15) . .
C12 N5 Cu3 114.3(15) . .
C7 N13 C8 116.2(19) . .
C7 N13 Cu2 118.9(15) . .
C8 N13 Cu2 124.8(15) . .
C6 N10 N12 102.4(17) . .
C15 C14 N8 125(2) . .
C12 N3 N2 99.5(17) . .
As1 O25 W4 124.0(8) . 3_765
As1 O25 W2 123.1(8) . .
W4 O25 W2 92.8(6) 3_765 .
N4 N2 N3 111.7(17) . .
N4 N2 Cu1 124.8(15) . .
N3 N2 Cu1 123.0(14) . .
N13 C8 C20 124(2) . 8_644
N9 C6 N10 111(2) . .
N9 C6 C3 127(2) . 18_546
N10 C6 C3 121(2) . 18_546
C18 C19 C7 117(2) . 6_665
N1 C5 C4 122(2) . .
N5 C12 N3 113(2) . .
N5 C12 C1 119(2) . .
N3 C12 C1 127(2) . .
N7 C11 C1 122(2) . .
N13 C7 C19 124(2) . 8_644
N14 C4 C5 122(2) . .
C17 C16 C13 117(2) . .
C9 C10 N7 121(2) . .
W5 O24 W5 123.3(8) . 3_765
W4 O27 Cu3 134.9(8) . .

loop_
_geom_bond_atom_site_label_1
_geom_bond_atom_site_label_2
_geom_bond_distance
_geom_bond_site_symmetry_2
W1 O21 1.720(15) .
W1 O6 1.868(15) .
W1 O1 1.883(15) .
W1 O10 1.918(15) 3_765
W1 O9 1.927(15) 3_765
W1 O8 2.287(15) 3_765
W2 O4 1.720(16) .
W2 O3 1.877(15) .
W2 O5 1.891(15) .
W2 O14 1.964(15) .
W2 O2 1.967(15) .
W2 O25 2.338(15) .
W3 O19 1.673(15) 17_556
W3 O9 1.870(15) .
W3 O18 1.901(15) .
W3 O5 1.923(15) 2_645
W3 O1 1.938(15) .
W3 O8 2.251(15) 3_765
W4 O27 1.751(16) .
W4 O14 1.866(15) .
W4 O15 1.916(15) 3_765
W4 O3 1.972(15) 2_645
W4 O6 1.975(15) .
W4 O25 2.304(15) 2_645
W5 O11 1.684(15) .
W5 O10 1.900(15) .
W5 O24 1.907(15) .
W5 O18 1.906(15) .
W5 O24 1.910(15) 2_645
W5 O7 2.323(15) .
W6 O20 1.668(16) .
W6 O2 1.855(15) 2_645
W6 O15 1.914(15) .
W6 O22 1.916(15) .
W6 O22 1.944(15) 2_645
W6 O12 2.333(15) .
As1 O25 1.683(15) 3_765
As1 O25 1.683(16) .
As1 O25 1.683(15) 2_645
As1 O12 1.70(3) .
As2 O8 1.694(16) 2_645
As2 O8 1.694(15) .
As2 O8 1.694(15) 3_765
As2 O7 1.70(3) .
Cu1 N8 1.973(18) .
Cu1 N1 1.976(18) .
Cu1 N9 2.007(18) .
Cu1 N2 2.033(18) .
Cu1 O21 2.230(15) .
Cu2 N13 2.021(18) 16_756
Cu2 N13 2.021(18) .
Cu2 N12 2.051(18) .
Cu2 N12 2.051(18) 16_756
Cu2 O19 2.232(15) .
Cu2 O19 2.232(15) 16_756
Cu3 N5 1.965(18) 13_656
Cu3 N5 1.965(18) .
Cu3 N6 2.082(18) 13_656
Cu3 N6 2.082(18) .
Cu3 O27 2.409(15) .
Cu3 O27 2.409(15) 13_656
O12 W6 2.333(14) 2_645
O12 W6 2.333(14) 3_765
O5 W3 1.923(15) 3_765
O19 W3 1.673(15) 18_546
O8 W3 2.251(15) 2_645
O8 W1 2.287(15) 2_645
O2 W6 1.855(15) 3_765
O7 W5 2.323(14) 2_645
O7 W5 2.323(14) 3_765
O9 W1 1.927(15) 2_645
N1 C5 1.36(3) .
N1 C2 1.41(3) .
O15 W4 1.916(15) 2_645
C3 C2 1.34(3) .
C3 N14 1.40(3) .
C3 C6 1.45(3) 17_556
N4 N5 1.29(2) .
N4 N2 1.28(2) .
N8 C13 1.35(3) .
N8 C14 1.38(3) .
O10 W1 1.918(15) 2_645
N7 C11 1.30(3) .
N7 C10 1.37(3) .
O3 W4 1.972(15) 3_765
N9 C6 1.30(3) .
N9 N11 1.33(2) .
N11 N12 1.30(2) .
N12 N10 1.42(2) .
C20 C8 1.34(3) 6_665
C20 C18 1.40(3) .
N14 C4 1.29(3) .
C18 C19 1.36(3) .
C18 C17 1.53(3) .
C9 C10 1.35(3) .
C9 N6 1.34(3) .
C1 C11 1.35(3) .
C1 N6 1.38(3) .
C1 C12 1.49(3) .
C13 C16 1.41(3) .
O22 W6 1.944(15) 3_765
C15 C17 1.34(3) .
C15 C14 1.34(3) .
C17 C16 1.35(3) .
N5 C12 1.32(3) .
N13 C7 1.32(3) .
N13 C8 1.35(3) .
N10 C6 1.34(3) .
N3 C12 1.35(3) .
N3 N2 1.38(2) .
O25 W4 2.304(15) 3_765
C8 C20 1.34(3) 8_644
C6 C3 1.45(3) 18_546
C19 C7 1.43(3) 6_665
C5 C4 1.39(3) .
C7 C19 1.43(3) 8_644
O24 W5 1.910(15) 3_765

loop_
_platon_squeeze_void_nr
_platon_squeeze_void_average_x
_platon_squeeze_void_average_y
_platon_squeeze_void_average_z
_platon_squeeze_void_volume
_platon_squeeze_void_count_electrons
1 0.000 0.000 0.000 451.5 142.7
2 -0.032 0.187 0.411 30.2 5.8
3 0.000 0.000 0.500 65.1 5.1
4 0.032 0.813 0.589 30.2 2.5
5 0.114 0.634 0.255 30.4 3.0
6 0.050 0.817 0.405 9.1 -0.8
7 0.333 0.667 0.667 456.6 140.3
8 0.100 0.617 0.071 8.6 -0.7
9 0.147 0.448 0.078 29.5 5.5
10 0.150 0.433 0.262 9.0 0.3
11 0.219 1.032 0.411 30.1 5.0
12 0.186 0.218 0.589 30.0 2.6
13 0.183 0.233 0.405 8.9 -0.6
14 0.333 0.667 0.167 65.1 5.4
15 0.233 0.050 0.595 9.0 0.3
16 0.301 0.853 0.078 29.6 6.1
17 0.283 0.850 0.262 9.0 0.5
18 0.365 0.480 0.255 30.2 2.4
19 0.448 0.301 0.922 29.4 3.2
20 0.383 0.483 0.071 8.6 -0.8
21 0.667 0.333 0.333 456.2 141.9
22 0.433 0.283 0.738 9.0 -0.8
23 0.480 0.115 0.745 30.2 5.5
24 0.552 0.699 0.078 29.2 5.3
25 0.483 0.100 0.929 8.6 0.1
26 0.520 0.885 0.255 29.9 2.6
27 0.517 0.900 0.071 8.6 -0.7
28 0.567 0.717 0.262 9.0 0.2
29 0.667 0.333 0.833 65.1 5.1
30 0.635 0.520 0.745 30.1 5.9
31 0.617 0.517 0.929 8.6 0.4
32 0.699 0.147 0.922 29.5 2.3
33 0.781 0.968 0.589 30.2 3.2
34 0.717 0.150 0.738 9.0 -0.9
35 0.767 0.950 0.405 9.0 -0.7
36 0.813 0.781 0.411 30.1 5.3
37 0.817 0.767 0.595 8.9 0.3
38 0.885 0.365 0.745 30.0 5.0
39 0.853 0.552 0.922 29.3 2.7
40 0.850 0.567 0.738 8.9 -0.7
41 0.900 0.383 0.929 8.6 0.3
42 0.950 0.183 0.595 9.1 0.6
